data_7210118
loop_
_publ_author_name
'Liu, Guang-Zhen'
'Li, Shi-Hui'
'Li, Xiao-Ling'
'Xin, Ling-Yun'
'Wang, Li-Ya'

_publ_section_title
;
 Three series of MOFs featuring various metal(ii)-carboxylate chains
 cross-linked by dipyridyl-typed coligands: synthesis, structure, and
 solvent-dependent luminescence
;
_journal_issue 22
_journal_name_full CrystEngComm
_journal_page_first 4571
_journal_paper_doi 10.1039/c3ce40109j
_journal_volume 15
_journal_year 2013
_chemical_formula_sum 'C57 H51 F6 N6 Ni2 O10'
_chemical_formula_weight 1211.46
_chemical_name_systematic
;
?
;
_space_group_IT_number 82
_symmetry_cell_setting monoclinic
_symmetry_space_group_name_Hall 'I -4'
_symmetry_space_group_name_H-M 'I -4'
_atom_sites_solution_hydrogens geom
_atom_sites_solution_primary direct
_atom_sites_solution_secondary difmap
_audit_creation_method SHELXL-97
_cell_angle_alpha 90.00
_cell_angle_beta 90.00
_cell_angle_gamma 90.00
_cell_formula_units_Z 8
_cell_length_a 27.4279(14)
_cell_length_b 27.4279(14)
_cell_length_c 14.3090(19)
_cell_measurement_reflns_used 2079
_cell_measurement_temperature 296(2)
_cell_measurement_theta_max 15.94
_cell_measurement_theta_min 2.35
_cell_volume 10764.5(16)
_computing_cell_refinement 'Bruker SMART'
_computing_data_collection 'Bruker SMART'
_computing_data_reduction 'Bruker SAINT'
_computing_molecular_graphics 'Bruker SHELXTL'
_computing_publication_material 'Bruker SHELXTL'
_computing_structure_refinement 'SHELXL-97 (Sheldrick, 1997)'
_computing_structure_solution 'SHELXS-97 (Sheldrick, 1990)'
_diffrn_ambient_temperature 296(2)
_diffrn_measured_fraction_theta_full 0.996
_diffrn_measured_fraction_theta_max 0.996
_diffrn_measurement_device_type 'CCD area detector'
_diffrn_measurement_method 'phi and omega scans'
_diffrn_radiation_monochromator graphite
_diffrn_radiation_source 'fine-focus sealed tube'
_diffrn_radiation_type MoK\a
_diffrn_radiation_wavelength 0.71073
_diffrn_reflns_av_R_equivalents 0.1005
_diffrn_reflns_av_sigmaI/netI 0.1176
_diffrn_reflns_limit_h_max 31
_diffrn_reflns_limit_h_min -33
_diffrn_reflns_limit_k_max 33
_diffrn_reflns_limit_k_min -32
_diffrn_reflns_limit_l_max 17
_diffrn_reflns_limit_l_min -16
_diffrn_reflns_number 30982
_diffrn_reflns_theta_full 25.50
_diffrn_reflns_theta_max 25.50
_diffrn_reflns_theta_min 2.35
_diffrn_standards_number 0
_exptl_absorpt_coefficient_mu 0.786
_exptl_absorpt_correction_T_max 0.9116
_exptl_absorpt_correction_T_min 0.7186
_exptl_absorpt_correction_type multi-scan
_exptl_absorpt_process_details sadabs
_exptl_crystal_colour colourless
_exptl_crystal_density_diffrn 1.495
_exptl_crystal_density_method 'not measured'
_exptl_crystal_description needle
_exptl_crystal_F_000 5000
_exptl_crystal_size_max 0.45
_exptl_crystal_size_mid 0.15
_exptl_crystal_size_min 0.12
_refine_diff_density_max 0.395
_refine_diff_density_min -0.345
_refine_diff_density_rms 0.063
_refine_ls_abs_structure_details 'Flack H D (1983), Acta Cryst. A39, 876-881'
_refine_ls_abs_structure_Flack 0.525(19)
_refine_ls_extinction_method none
_refine_ls_goodness_of_fit_ref 1.031
_refine_ls_hydrogen_treatment constr
_refine_ls_matrix_type full
_refine_ls_number_parameters 776
_refine_ls_number_reflns 9924
_refine_ls_number_restraints 56
_refine_ls_restrained_S_all 1.057
_refine_ls_R_factor_all 0.1227
_refine_ls_R_factor_gt 0.0619
_refine_ls_shift/su_max 0.001
_refine_ls_shift/su_mean 0.000
_refine_ls_structure_factor_coef Fsqd
_refine_ls_weighting_details 'calc w=1/[\s^2^(Fo^2^)+(0.0447P)^2^+11.0122P] where P=(Fo^2^+2Fc^2^)/3'
_refine_ls_weighting_scheme calc
_refine_ls_wR_factor_gt 0.1161
_refine_ls_wR_factor_ref 0.1404
_reflns_number_gt 5890
_reflns_number_total 9924
_reflns_threshold_expression >2sigma(I)
_cod_data_source_file c3ce40109j.txt
_cod_data_source_block 2a
_cod_depositor_comments
;
The following automatic conversions were performed:

'_symmetry_cell_setting' value 'Monoclinic' changed to 'monoclinic'
according to /home/saulius/struct/CIF-dictionaries/cif_core.dic
dictionary named 'cif_core.dic' version 2.4.2 from 2011-04-26.

Automatic conversion script
Id: cif_fix_values 1891 2012-01-12 08:04:46Z andrius 
;
_cod_original_sg_symbol_H-M I-4
_cod_database_code 7210118

loop_
_symmetry_equiv_pos_as_xyz
'x, y, z'
'y, -x, -z'
'-x, -y, z'
'-y, x, -z'
'x+1/2, y+1/2, z+1/2'
'y+1/2, -x+1/2, -z+1/2'
'-x+1/2, -y+1/2, z+1/2'
'-y+1/2, x+1/2, -z+1/2'

loop_
_atom_site_label
_atom_site_type_symbol
_atom_site_fract_x
_atom_site_fract_y
_atom_site_fract_z
_atom_site_U_iso_or_equiv
_atom_site_adp_type
_atom_site_occupancy
_atom_site_symmetry_multiplicity
_atom_site_calc_flag
_atom_site_refinement_flags
_atom_site_disorder_assembly
_atom_site_disorder_group
Ni1 Ni 0.10522(3) 0.80012(3) 0.92400(6) 0.0383(2) Uani 1 1 d . . .
Ni2 Ni 0.32231(3) 0.87470(3) 0.65334(6) 0.0412(2) Uani 1 1 d . . .
O1 O 0.12025(17) 0.84968(16) 0.8221(3) 0.0449(13) Uani 1 1 d . . .
O2 O 0.17128(19) 0.81151(18) 0.7236(4) 0.0534(14) Uani 1 1 d . . .
O3 O 0.25673(17) 0.89474(17) 0.7221(4) 0.0448(13) Uani 1 1 d . . .
O4 O 0.25475(16) 0.86466(16) 0.5802(3) 0.0426(12) Uani 1 1 d . . .
O5 O 0.34276(18) 0.83807(18) 0.4253(4) 0.0535(13) Uani 1 1 d . A .
O6 O 0.37568(17) 0.85603(18) 0.5649(4) 0.0511(13) Uani 1 1 d . A .
O7 O 0.41489(17) 0.74747(17) 0.5287(3) 0.0459(13) Uani 1 1 d . . .
O8 O 0.4739(2) 0.7752(2) 0.6185(4) 0.0704(17) Uani 1 1 d . . .
O9 O 0.12650(16) 0.74418(16) 0.8302(3) 0.0465(13) Uani 1 1 d . . .
H1W H 0.1454 0.7243 0.8574 0.070 Uiso 1 1 d R . .
H2W H 0.1435 0.7575 0.7878 0.070 Uiso 1 1 d R . .
O10 O 0.5493(3) 0.7084(3) 0.6348(6) 0.138(4) Uani 1 1 d . . .
H3W H 0.5644 0.7223 0.6792 0.207 Uiso 1 1 d R . .
H4W H 0.5256 0.7280 0.6316 0.207 Uiso 1 1 d R . .
F1 F 0.1044(3) 1.0502(2) 0.5475(5) 0.136(3) Uani 1 1 d U . .
F2 F 0.1113(3) 1.0046(3) 0.4311(6) 0.163(3) Uani 1 1 d U . .
F3 F 0.1722(3) 1.0345(3) 0.4846(7) 0.166(3) Uani 1 1 d U . .
N1 N 0.0337(2) 0.7978(2) 0.8638(4) 0.0400(14) Uani 1 1 d . . .
N3 N 0.1779(2) 0.8008(2) 0.9757(4) 0.0427(15) Uani 1 1 d . . .
N4 N 0.5529(2) 0.8174(2) 0.9088(4) 0.0429(15) Uani 1 1 d . . .
N5 N 0.0862(2) 0.8593(2) 1.0132(4) 0.0446(15) Uani 1 1 d . . .
N6 N 0.3735(2) 0.8995(2) 0.7510(4) 0.0465(16) Uani 1 1 d . . .
C1 C 0.1438(2) 0.8911(2) 0.6876(5) 0.0376(17) Uani 1 1 d . . .
C2 C 0.1837(2) 0.9066(2) 0.6354(5) 0.0382(17) Uani 1 1 d . . .
C3 C 0.1791(3) 0.9468(3) 0.5792(6) 0.052(2) Uani 1 1 d . . .
H3 H 0.2058 0.9567 0.5437 0.062 Uiso 1 1 calc R . .
C4 C 0.1371(3) 0.9724(3) 0.5737(6) 0.057(2) Uani 1 1 d . . .
C5 C 0.0966(3) 0.9567(3) 0.6229(6) 0.056(2) Uani 1 1 d . . .
H5 H 0.0671 0.9732 0.6179 0.067 Uiso 1 1 calc R . .
C6 C 0.1005(3) 0.9165(3) 0.6791(5) 0.049(2) Uani 1 1 d . . .
H6 H 0.0734 0.9060 0.7124 0.059 Uiso 1 1 calc R . .
C7 C 0.1459(3) 0.8467(3) 0.7492(6) 0.0416(18) Uani 1 1 d . . .
C8 C 0.2343(2) 0.8856(2) 0.6470(5) 0.0344(16) Uani 1 1 d . . .
C9 C 0.1334(4) 1.0167(4) 0.5148(9) 0.096(3) Uani 1 1 d U . .
C10 C 0.4284(3) 0.8442(3) 0.4382(5) 0.0447(19) Uani 1 1 d . A .
C11 C 0.4632(2) 0.8125(2) 0.4714(5) 0.0414(18) Uani 1 1 d . . .
C12 C 0.5104(3) 0.8138(3) 0.4353(6) 0.055(2) Uani 1 1 d . A .
H12 H 0.5340 0.7926 0.4583 0.066 Uiso 1 1 calc R . .
C13 C 0.5223(3) 0.8463(3) 0.3659(7) 0.068(3) Uani 1 1 d . . .
C18' C 0.5034(14) 0.9217(18) 0.280(3) 0.110(15) Uani 0.317(6) 1 d P A 2
F4' F 0.4745(12) 0.9636(11) 0.286(2) 0.178(13) Uani 0.317(6) 1 d P A 2
F5' F 0.5483(8) 0.9443(11) 0.3080(16) 0.141(11) Uani 0.317(6) 1 d P A 2
F6' F 0.5145(13) 0.9119(12) 0.199(2) 0.195(14) Uani 0.317(6) 1 d P A 2
C14 C 0.4880(3) 0.8792(4) 0.3330(7) 0.081(3) Uani 1 1 d . A .
C18 C 0.5712(4) 0.8472(6) 0.3261(10) 0.062(4) Uani 0.683(6) 1 d P A 1
F4 F 0.5922(3) 0.8893(3) 0.3402(7) 0.106(3) Uani 0.683(6) 1 d P A 1
F5 F 0.6004(3) 0.8126(4) 0.3613(7) 0.104(3) Uani 0.683(6) 1 d P A 1
F6 F 0.5727(3) 0.8405(3) 0.2358(6) 0.096(3) Uani 0.683(6) 1 d P A 1
C15 C 0.4408(3) 0.8775(3) 0.3699(7) 0.074(3) Uani 1 1 d . . .
H15 H 0.4173 0.8992 0.3481 0.089 Uiso 1 1 calc R A .
C16 C 0.3773(3) 0.8459(3) 0.4780(6) 0.046(2) Uani 1 1 d . . .
C17 C 0.4503(3) 0.7757(3) 0.5448(6) 0.046(2) Uani 1 1 d . . .
C19 C 0.0282(3) 0.7872(3) 0.7733(6) 0.061(2) Uani 1 1 d . . .
H19 H 0.0559 0.7817 0.7374 0.073 Uiso 1 1 calc R . .
C20 C -0.0173(3) 0.7841(3) 0.7300(7) 0.072(3) Uani 1 1 d . . .
H20 H -0.0191 0.7764 0.6668 0.086 Uiso 1 1 calc R . .
C21 C -0.0596(3) 0.7923(3) 0.7803(7) 0.064(2) Uani 1 1 d . . .
C22 C -0.0532(3) 0.8045(3) 0.8724(6) 0.060(2) Uani 1 1 d . . .
H22 H -0.0803 0.8114 0.9093 0.072 Uiso 1 1 calc R . .
C23 C -0.0076(3) 0.8065(2) 0.9106(6) 0.0458(19) Uani 1 1 d . . .
H23 H -0.0051 0.8146 0.9736 0.055 Uiso 1 1 calc R . .
C24 C -0.1103(3) 0.7878(4) 0.7350(8) 0.083(3) Uani 1 1 d . . .
H24A H -0.1109 0.7590 0.6955 0.100 Uiso 1 1 calc R . .
H24B H -0.1346 0.7836 0.7835 0.100 Uiso 1 1 calc R . .
C25 C -0.1229(3) 0.8311(3) 0.6781(7) 0.075(3) Uani 1 1 d . . .
H25A H -0.0968 0.8374 0.6339 0.090 Uiso 1 1 calc R . .
H25B H -0.1255 0.8593 0.7188 0.090 Uiso 1 1 calc R . .
C26 C -0.1705(3) 0.8249(3) 0.6250(6) 0.064(2) Uani 1 1 d . . .
H26A H -0.1737 0.8517 0.5813 0.076 Uiso 1 1 calc R . .
H26B H -0.1684 0.7951 0.5886 0.076 Uiso 1 1 calc R . .
C27 C -0.2775(3) 0.8622(3) 0.7773(5) 0.0430(19) Uani 1 1 d . . .
H27 H -0.2881 0.8902 0.8077 0.052 Uiso 1 1 calc R . .
C28 C -0.2338(3) 0.8632(3) 0.7301(6) 0.050(2) Uani 1 1 d . . .
H28 H -0.2156 0.8919 0.7295 0.060 Uiso 1 1 calc R . .
C29 C -0.2161(3) 0.8227(3) 0.6835(5) 0.049(2) Uani 1 1 d . . .
C30 C -0.2444(3) 0.7811(3) 0.6899(5) 0.049(2) Uani 1 1 d . . .
H30 H -0.2342 0.7524 0.6615 0.059 Uiso 1 1 calc R . .
C31 C -0.2877(3) 0.7823(3) 0.7382(5) 0.049(2) Uani 1 1 d . . .
H31 H -0.3059 0.7537 0.7412 0.058 Uiso 1 1 calc R . .
N2 N -0.3054(2) 0.8216(2) 0.7809(4) 0.0416(15) Uani 1 1 d . . .
C33 C 0.2085(3) 0.8379(3) 0.9622(5) 0.0462(19) Uani 1 1 d . . .
H33 H 0.1970 0.8656 0.9317 0.055 Uiso 1 1 calc R . .
C34 C 0.2559(3) 0.8373(3) 0.9911(6) 0.051(2) Uani 1 1 d . . .
H34 H 0.2757 0.8641 0.9791 0.062 Uiso 1 1 calc R . .
C35 C 0.2749(3) 0.7975(3) 1.0380(5) 0.0452(19) Uani 1 1 d . . .
C36 C 0.2432(3) 0.7585(3) 1.0500(5) 0.049(2) Uani 1 1 d . . .
H36 H 0.2541 0.7300 1.0782 0.059 Uiso 1 1 calc R . .
C37 C 0.1961(3) 0.7620(3) 1.0203(5) 0.0439(19) Uani 1 1 d . . .
H37 H 0.1754 0.7359 1.0317 0.053 Uiso 1 1 calc R . .
C38 C 0.3264(3) 0.7927(3) 1.0749(6) 0.069(3) Uani 1 1 d . . .
H38A H 0.3309 0.7594 1.0961 0.083 Uiso 1 1 calc R . .
H38B H 0.3295 0.8137 1.1292 0.083 Uiso 1 1 calc R . .
C39 C 0.3679(2) 0.8048(3) 1.0080(6) 0.050(2) Uani 1 1 d . . .
H39A H 0.3664 0.8389 0.9906 0.060 Uiso 1 1 calc R . .
H39B H 0.3648 0.7854 0.9516 0.060 Uiso 1 1 calc R . .
C40 C 0.4167(3) 0.7941(4) 1.0551(6) 0.075(3) Uani 1 1 d . . .
H40A H 0.4178 0.8124 1.1129 0.090 Uiso 1 1 calc R . .
H40B H 0.4171 0.7598 1.0716 0.090 Uiso 1 1 calc R . .
C41 C 0.5124(3) 0.8069(3) 0.8625(6) 0.055(2) Uani 1 1 d . . .
H41 H 0.5140 0.8039 0.7979 0.066 Uiso 1 1 calc R . .
C42 C 0.4673(3) 0.8000(3) 0.9064(6) 0.057(2) Uani 1 1 d . . .
H42 H 0.4401 0.7921 0.8706 0.068 Uiso 1 1 calc R . .
C43 C 0.4626(3) 0.8048(3) 1.0017(6) 0.0448(19) Uani 1 1 d . . .
C44 C 0.5043(3) 0.8156(3) 1.0481(6) 0.059(2) Uani 1 1 d . . .
H44 H 0.5036 0.8189 1.1127 0.071 Uiso 1 1 calc R . .
C45 C 0.5477(3) 0.8216(3) 1.0010(6) 0.061(2) Uani 1 1 d . . .
H45 H 0.5752 0.8292 1.0360 0.074 Uiso 1 1 calc R . .
C46 C 0.0929(2) 0.9058(3) 0.9891(6) 0.047(2) Uani 1 1 d . . .
H46 H 0.1078 0.9125 0.9322 0.056 Uiso 1 1 calc R . .
C47 C 0.0789(3) 0.9442(3) 1.0439(6) 0.057(2) Uani 1 1 d . . .
H47 H 0.0837 0.9759 1.0227 0.068 Uiso 1 1 calc R . .
C48 C 0.0578(3) 0.9367(3) 1.1301(6) 0.057(2) Uani 1 1 d . . .
C49 C 0.0509(3) 0.8889(3) 1.1554(6) 0.061(2) Uani 1 1 d . . .
H49 H 0.0360 0.8818 1.2122 0.073 Uiso 1 1 calc R . .
C50 C 0.0654(3) 0.8514(3) 1.0988(5) 0.056(2) Uani 1 1 d . . .
H50 H 0.0609 0.8195 1.1191 0.067 Uiso 1 1 calc R . .
C51 C 0.0415(4) 0.9786(4) 1.1894(8) 0.101(4) Uani 1 1 d U . .
H51A H 0.0695 0.9883 1.2247 0.121 Uiso 1 1 d R . .
H51B H 0.0186 0.9654 1.2332 0.121 Uiso 1 1 d R . .
C52 C 0.0210(5) 1.0156(7) 1.1548(13) 0.064(5) Uani 0.50 1 d PU . .
H52A H 0.0130 1.0374 1.2049 0.096 Uiso 0.50 1 d PR . .
H52B H 0.0441 1.0308 1.1141 0.096 Uiso 0.50 1 d PR . .
C53 C 0.3594(3) 0.9243(3) 0.8264(6) 0.062(2) Uani 1 1 d . . .
H53 H 0.3261 0.9282 0.8365 0.074 Uiso 1 1 calc R . .
C54 C 0.3911(4) 0.9444(3) 0.8900(6) 0.074(3) Uani 1 1 d . . .
H54 H 0.3791 0.9618 0.9408 0.088 Uiso 1 1 calc R . .
C55 C 0.4404(4) 0.9387(3) 0.8783(7) 0.065(3) Uani 1 1 d . . .
C56 C 0.4551(3) 0.9128(3) 0.7996(7) 0.061(2) Uani 1 1 d . . .
H56 H 0.4882 0.9079 0.7885 0.073 Uiso 1 1 calc R . .
C57 C 0.4216(3) 0.8945(3) 0.7384(6) 0.056(2) Uani 1 1 d . . .
H57 H 0.4326 0.8778 0.6858 0.067 Uiso 1 1 calc R . .
C58 C 0.4758(4) 0.9593(4) 0.9488(9) 0.112(4) Uani 1 1 d U . .
H58A H 0.4880 0.9331 0.9863 0.135 Uiso 1 1 d R . .
H58B H 0.4579 0.9808 0.9887 0.135 Uiso 1 1 d R . .
C59 C 0.5132(8) 0.9834(7) 0.9072(14) 0.095(7) Uani 0.50 1 d PU . .
H59A H 0.5337 0.9957 0.9560 0.142 Uiso 0.50 1 d PR . .
H59B H 0.5315 0.9617 0.8682 0.142 Uiso 0.50 1 d PR . .

loop_
_atom_site_aniso_label
_atom_site_aniso_U_11
_atom_site_aniso_U_22
_atom_site_aniso_U_33
_atom_site_aniso_U_23
_atom_site_aniso_U_13
_atom_site_aniso_U_12
Ni1 0.0359(5) 0.0380(5) 0.0409(5) 0.0025(4) 0.0034(4) 0.0001(4)
Ni2 0.0412(6) 0.0382(5) 0.0441(6) 0.0000(5) 0.0037(5) 0.0031(4)
O1 0.050(3) 0.043(3) 0.042(3) 0.005(2) 0.011(3) 0.001(2)
O2 0.056(3) 0.047(3) 0.058(4) 0.004(3) 0.015(3) 0.005(3)
O3 0.043(3) 0.046(3) 0.045(3) 0.000(2) 0.005(3) 0.009(2)
O4 0.045(3) 0.037(3) 0.046(3) -0.007(3) 0.008(3) 0.000(2)
O5 0.049(3) 0.054(3) 0.057(3) -0.008(3) 0.001(3) 0.010(3)
O6 0.047(3) 0.052(3) 0.055(4) -0.005(3) 0.006(3) 0.010(2)
O7 0.043(3) 0.045(3) 0.049(3) -0.011(2) -0.001(3) -0.004(2)
O8 0.071(4) 0.071(4) 0.068(4) 0.005(3) -0.028(3) -0.012(3)
O9 0.047(3) 0.044(3) 0.049(3) 0.008(2) 0.004(3) 0.006(2)
O10 0.102(6) 0.177(8) 0.135(7) -0.081(6) -0.063(5) 0.063(5)
F1 0.190(6) 0.082(4) 0.137(5) 0.037(4) 0.027(5) 0.062(4)
F2 0.251(7) 0.123(5) 0.117(5) 0.040(4) -0.039(5) 0.021(5)
F3 0.138(5) 0.129(5) 0.231(7) 0.108(5) 0.034(5) 0.011(4)
N1 0.041(4) 0.043(4) 0.036(4) 0.003(3) 0.000(3) 0.003(3)
N3 0.042(4) 0.045(4) 0.041(4) 0.002(3) 0.003(3) -0.001(3)
N4 0.029(3) 0.052(4) 0.047(4) -0.007(3) 0.003(3) -0.001(3)
N5 0.045(4) 0.042(4) 0.047(4) 0.001(3) -0.006(3) 0.001(3)
N6 0.049(4) 0.039(4) 0.052(4) 0.005(3) 0.002(3) 0.006(3)
C1 0.035(4) 0.037(4) 0.042(5) -0.005(3) 0.003(3) -0.001(3)
C2 0.041(4) 0.033(4) 0.041(5) 0.001(3) 0.001(3) 0.004(3)
C3 0.057(5) 0.050(5) 0.049(5) 0.008(4) 0.005(4) -0.004(4)
C4 0.060(6) 0.045(5) 0.066(6) 0.025(5) -0.005(5) 0.007(4)
C5 0.051(5) 0.056(5) 0.060(6) 0.001(4) -0.014(4) 0.013(4)
C6 0.041(5) 0.056(5) 0.050(5) 0.004(4) 0.000(4) -0.004(4)
C7 0.035(4) 0.039(5) 0.051(5) 0.004(4) -0.001(4) -0.003(4)
C8 0.036(4) 0.024(4) 0.043(5) 0.004(3) 0.009(4) -0.006(3)
C9 0.086(6) 0.089(7) 0.113(7) 0.026(6) -0.001(5) 0.022(5)
C10 0.045(5) 0.041(4) 0.048(5) -0.001(4) 0.006(4) 0.008(4)
C11 0.034(4) 0.036(4) 0.054(5) -0.009(4) -0.002(4) 0.002(3)
C12 0.041(5) 0.051(5) 0.073(6) -0.013(5) -0.005(5) 0.005(4)
C13 0.054(6) 0.076(6) 0.073(7) -0.003(5) -0.005(5) -0.004(5)
C18' 0.06(3) 0.15(4) 0.12(4) 0.02(3) 0.06(2) 0.03(3)
F4' 0.17(3) 0.17(3) 0.20(3) 0.10(2) 0.09(3) -0.02(2)
F5' 0.087(17) 0.24(3) 0.094(17) 0.005(18) 0.036(13) -0.069(18)
F6' 0.25(4) 0.19(3) 0.15(3) -0.01(2) 0.05(3) -0.08(3)
C14 0.057(6) 0.111(8) 0.074(7) 0.026(7) 0.013(5) -0.001(6)
C18 0.041(8) 0.090(11) 0.055(10) 0.000(8) -0.002(7) -0.019(7)
F4 0.074(6) 0.118(7) 0.126(8) -0.017(7) 0.024(6) -0.043(6)
F5 0.046(5) 0.143(8) 0.124(7) 0.022(7) 0.017(5) 0.004(5)
F6 0.070(6) 0.148(8) 0.070(6) -0.007(5) 0.015(5) -0.018(5)
C15 0.052(6) 0.089(7) 0.082(7) 0.033(6) 0.015(5) 0.012(5)
C16 0.060(6) 0.029(4) 0.049(5) 0.006(4) 0.005(4) 0.016(4)
C17 0.038(5) 0.041(5) 0.059(6) -0.013(4) -0.011(4) 0.004(4)
C19 0.049(5) 0.081(7) 0.054(6) -0.004(5) 0.001(4) 0.003(5)
C20 0.065(7) 0.097(8) 0.054(6) -0.005(5) -0.017(5) -0.002(5)
C21 0.051(6) 0.068(6) 0.073(7) 0.002(5) -0.011(5) 0.000(5)
C22 0.051(5) 0.058(6) 0.070(7) 0.004(5) 0.006(5) 0.004(4)
C23 0.038(4) 0.046(5) 0.054(5) 0.001(4) -0.007(4) 0.005(3)
C24 0.070(7) 0.080(7) 0.099(8) 0.014(6) -0.022(6) -0.013(5)
C25 0.055(6) 0.081(7) 0.089(8) 0.016(6) 0.001(5) -0.002(5)
C26 0.039(5) 0.092(7) 0.061(6) 0.002(5) -0.004(4) -0.002(5)
C27 0.042(5) 0.046(5) 0.041(5) 0.000(4) -0.009(4) 0.008(4)
C28 0.032(4) 0.050(5) 0.068(6) 0.004(4) -0.008(4) -0.010(4)
C29 0.036(5) 0.062(5) 0.047(5) 0.000(4) -0.010(4) 0.003(4)
C30 0.045(5) 0.053(5) 0.050(5) -0.008(4) 0.000(4) 0.009(4)
C31 0.051(5) 0.037(5) 0.057(5) 0.006(4) -0.006(4) -0.005(4)
N2 0.040(4) 0.040(4) 0.044(4) 0.001(3) -0.002(3) -0.006(3)
C33 0.040(5) 0.047(5) 0.051(5) 0.008(4) -0.004(4) -0.004(4)
C34 0.034(4) 0.048(5) 0.072(6) 0.006(4) -0.001(4) -0.014(4)
C35 0.034(4) 0.061(5) 0.040(5) 0.008(4) 0.010(3) -0.002(4)
C36 0.038(4) 0.061(5) 0.050(5) 0.006(4) 0.005(4) 0.009(4)
C37 0.037(4) 0.040(5) 0.055(5) 0.013(4) 0.003(4) -0.006(4)
C38 0.044(5) 0.097(7) 0.067(6) 0.023(6) 0.001(5) -0.009(5)
C39 0.033(4) 0.059(5) 0.057(5) -0.008(4) 0.001(4) 0.000(4)
C40 0.037(5) 0.123(8) 0.067(7) 0.018(6) 0.000(5) 0.000(5)
C41 0.046(5) 0.072(6) 0.047(5) 0.003(4) -0.004(4) 0.002(4)
C42 0.039(5) 0.075(6) 0.056(6) 0.010(5) -0.011(4) -0.006(4)
C43 0.033(4) 0.056(5) 0.046(5) 0.007(4) -0.002(4) -0.007(4)
C44 0.049(5) 0.078(6) 0.050(6) -0.005(4) 0.002(4) -0.012(4)
C45 0.036(5) 0.078(6) 0.070(7) -0.011(5) -0.004(4) -0.011(4)
C46 0.034(4) 0.052(5) 0.054(5) -0.005(4) 0.005(4) -0.001(4)
C47 0.049(5) 0.046(5) 0.074(7) -0.015(4) 0.009(5) -0.004(4)
C48 0.052(5) 0.063(6) 0.057(6) -0.017(5) -0.003(4) 0.005(4)
C49 0.068(6) 0.072(6) 0.044(5) -0.005(5) 0.001(5) 0.009(5)
C50 0.067(6) 0.054(5) 0.046(5) 0.004(4) -0.001(4) 0.012(4)
C51 0.107(7) 0.073(6) 0.122(8) -0.028(6) 0.031(6) 0.002(5)
C52 0.056(8) 0.072(8) 0.063(8) -0.012(7) 0.014(7) 0.012(6)
C53 0.053(5) 0.072(6) 0.060(6) -0.003(5) 0.009(5) 0.009(5)
C54 0.093(8) 0.074(7) 0.055(6) -0.006(5) -0.005(6) 0.005(6)
C55 0.069(7) 0.047(5) 0.078(7) -0.011(5) -0.023(5) -0.009(5)
C56 0.046(5) 0.048(5) 0.089(7) 0.000(5) -0.014(5) -0.001(4)
C57 0.045(5) 0.050(5) 0.072(6) -0.008(4) -0.005(4) 0.003(4)
C58 0.096(7) 0.108(7) 0.133(8) -0.027(6) -0.008(6) -0.005(6)
C59 0.112(10) 0.075(10) 0.097(10) -0.026(8) 0.014(8) -0.022(8)

loop_
_atom_type_symbol
_atom_type_description
_atom_type_scat_dispersion_real
_atom_type_scat_dispersion_imag
_atom_type_scat_source
C C 0.0033 0.0016 'International Tables Vol C Tables 4.2.6.8 and 6.1.1.4'
H H 0.0000 0.0000 'International Tables Vol C Tables 4.2.6.8 and 6.1.1.4'
N N 0.0061 0.0033 'International Tables Vol C Tables 4.2.6.8 and 6.1.1.4'
O O 0.0106 0.0060 'International Tables Vol C Tables 4.2.6.8 and 6.1.1.4'
Ni Ni 0.3393 1.1124 'International Tables Vol C Tables 4.2.6.8 and 6.1.1.4'
F F 0.0171 0.0103 'International Tables Vol C Tables 4.2.6.8 and 6.1.1.4'

loop_
_geom_angle_atom_site_label_1
_geom_angle_atom_site_label_2
_geom_angle_atom_site_label_3
_geom_angle
_geom_angle_site_symmetry_1
_geom_angle_site_symmetry_3
O1 Ni1 O7 175.74(19) . 7_565
O1 Ni1 O9 88.52(18) . .
O7 Ni1 O9 94.31(19) 7_565 .
O1 Ni1 N3 93.1(2) . .
O7 Ni1 N3 90.2(2) 7_565 .
O9 Ni1 N3 88.2(2) . .
O1 Ni1 N5 88.3(2) . .
O7 Ni1 N5 89.0(2) 7_565 .
O9 Ni1 N5 176.6(2) . .
N3 Ni1 N5 90.9(2) . .
O1 Ni1 N1 85.3(2) . .
O7 Ni1 N1 91.6(2) 7_565 .
O9 Ni1 N1 88.6(2) . .
N3 Ni1 N1 176.4(2) . .
N5 Ni1 N1 92.2(2) . .
O6 Ni2 N6 90.9(2) . .
O6 Ni2 O3 168.2(2) . .
N6 Ni2 O3 100.0(2) . .
O6 Ni2 N2 93.3(2) . 6_456
N6 Ni2 N2 90.0(2) . 6_456
O3 Ni2 N2 91.0(2) . 6_456
O6 Ni2 O4 106.9(2) . .
N6 Ni2 O4 161.1(2) . .
O3 Ni2 O4 61.81(18) . .
N2 Ni2 O4 95.4(2) 6_456 .
O6 Ni2 N4 91.2(2) . 6_466
N6 Ni2 N4 91.0(2) . 6_466
O3 Ni2 N4 84.3(2) . 6_466
N2 Ni2 N4 175.3(2) 6_456 6_466
O4 Ni2 N4 82.2(2) . 6_466
O6 Ni2 C8 137.1(2) . .
N6 Ni2 C8 130.5(3) . .
O3 Ni2 C8 31.3(2) . .
N2 Ni2 C8 96.7(2) 6_456 .
O4 Ni2 C8 30.8(2) . .
N4 Ni2 C8 79.2(2) 6_466 .
C7 O1 Ni1 131.4(5) . .
C8 O3 Ni2 88.1(4) . .
C8 O4 Ni2 87.5(4) . .
C16 O6 Ni2 134.3(5) . .
C17 O7 Ni1 136.6(5) . 7_564
Ni1 O9 H1W 110.1 . .
Ni1 O9 H2W 107.1 . .
H1W O9 H2W 105.6 . .
H3W O10 H4W 97.5 . .
C19 N1 C23 115.4(7) . .
C19 N1 Ni1 120.0(5) . .
C23 N1 Ni1 124.6(5) . .
C33 N3 C37 116.1(6) . .
C33 N3 Ni1 123.1(5) . .
C37 N3 Ni1 120.7(5) . .
C41 N4 C45 115.1(7) . .
C41 N4 Ni2 125.0(5) . 8_656
C45 N4 Ni2 119.7(5) . 8_656
C46 N5 C50 116.1(7) . .
C46 N5 Ni1 122.7(5) . .
C50 N5 Ni1 121.2(5) . .
C53 N6 C57 116.5(7) . .
C53 N6 Ni2 120.8(6) . .
C57 N6 Ni2 122.5(6) . .
C6 C1 C2 118.3(7) . .
C6 C1 C7 119.5(6) . .
C2 C1 C7 122.1(6) . .
C3 C2 C1 119.3(6) . .
C3 C2 C8 117.0(6) . .
C1 C2 C8 123.2(6) . .
C4 C3 C2 121.9(7) . .
C4 C3 H3 119.0 . .
C2 C3 H3 119.0 . .
C3 C4 C5 119.5(7) . .
C3 C4 C9 121.1(8) . .
C5 C4 C9 119.4(8) . .
C6 C5 C4 119.2(7) . .
C6 C5 H5 120.4 . .
C4 C5 H5 120.4 . .
C5 C6 C1 121.7(7) . .
C5 C6 H6 119.2 . .
C1 C6 H6 119.2 . .
O2 C7 O1 127.3(7) . .
O2 C7 C1 118.5(7) . .
O1 C7 C1 114.2(6) . .
O4 C8 O3 121.5(6) . .
O4 C8 C2 120.3(7) . .
O3 C8 C2 117.7(6) . .
O4 C8 Ni2 61.7(3) . .
O3 C8 Ni2 60.6(3) . .
C2 C8 Ni2 164.0(4) . .
F3 C9 F1 111.7(11) . .
F3 C9 F2 99.7(11) . .
F1 C9 F2 102.4(9) . .
F3 C9 C4 117.3(10) . .
F1 C9 C4 114.5(10) . .
F2 C9 C4 109.0(10) . .
C11 C10 C15 119.5(7) . .
C11 C10 C16 122.1(7) . .
C15 C10 C16 118.3(7) . .
C10 C11 C12 120.0(7) . .
C10 C11 C17 120.2(6) . .
C12 C11 C17 119.8(7) . .
C13 C12 C11 120.3(8) . .
C13 C12 H12 119.8 . .
C11 C12 H12 119.8 . .
C12 C13 C14 120.5(9) . .
C12 C13 C18 120.7(10) . .
C14 C13 C18 118.8(10) . .
F6' C18' F4' 112(4) . .
F6' C18' F5' 98(3) . .
F4' C18' F5' 96(4) . .
F6' C18' C14 113(4) . .
F4' C18' C14 117(2) . .
F5' C18' C14 117(4) . .
C18' F4' F5' 94(3) . 6_465
C18' F5' F4' 79(3) . 8_655
C13 C14 C15 118.5(9) . .
C13 C14 C18' 120.1(18) . .
C15 C14 C18' 119.6(17) . .
F6 C18 F4 105.3(12) . .
F6 C18 F5 104.7(12) . .
F4 C18 F5 107.8(11) . .
F6 C18 C13 114.4(10) . .
F4 C18 C13 111.0(11) . .
F5 C18 C13 113.0(11) . .
C10 C15 C14 121.1(8) . .
C10 C15 H15 119.4 . .
C14 C15 H15 119.4 . .
O5 C16 O6 127.5(8) . .
O5 C16 C10 118.5(7) . .
O6 C16 C10 114.0(7) . .
O8 C17 O7 123.6(8) . .
O8 C17 C11 118.5(7) . .
O7 C17 C11 117.8(7) . .
N1 C19 C20 123.0(8) . .
N1 C19 H19 118.5 . .
C20 C19 H19 118.5 . .
C21 C20 C19 120.6(8) . .
C21 C20 H20 119.7 . .
C19 C20 H20 119.7 . .
C22 C21 C20 115.6(8) . .
C22 C21 C24 122.7(9) . .
C20 C21 C24 121.7(9) . .
C23 C22 C21 120.8(8) . .
C23 C22 H22 119.6 . .
C21 C22 H22 119.6 . .
N1 C23 C22 124.5(8) . .
N1 C23 H23 117.7 . .
C22 C23 H23 117.7 . .
C25 C24 C21 112.2(7) . .
C25 C24 H24A 109.2 . .
C21 C24 H24A 109.2 . .
C25 C24 H24B 109.2 . .
C21 C24 H24B 109.2 . .
H24A C24 H24B 107.9 . .
C24 C25 C26 112.6(7) . .
C24 C25 H25A 109.1 . .
C26 C25 H25A 109.1 . .
C24 C25 H25B 109.1 . .
C26 C25 H25B 109.1 . .
H25A C25 H25B 107.8 . .
C29 C26 C25 116.1(7) . .
C29 C26 H26A 108.3 . .
C25 C26 H26A 108.3 . .
C29 C26 H26B 108.3 . .
C25 C26 H26B 108.3 . .
H26A C26 H26B 107.4 . .
N2 C27 C28 121.9(7) . .
N2 C27 H27 119.1 . .
C28 C27 H27 119.1 . .
C27 C28 C29 121.7(7) . .
C27 C28 H28 119.2 . .
C29 C28 H28 119.2 . .
C30 C29 C28 115.7(7) . .
C30 C29 C26 122.5(7) . .
C28 C29 C26 121.7(7) . .
C31 C30 C29 120.0(7) . .
C31 C30 H30 120.0 . .
C29 C30 H30 120.0 . .
N2 C31 C30 124.4(7) . .
N2 C31 H31 117.8 . .
C30 C31 H31 117.8 . .
C31 N2 C27 116.3(6) . .
C31 N2 Ni2 122.6(5) . 8_556
C27 N2 Ni2 121.1(5) . 8_556
N3 C33 C34 123.1(7) . .
N3 C33 H33 118.5 . .
C34 C33 H33 118.5 . .
C33 C34 C35 121.2(7) . .
C33 C34 H34 119.4 . .
C35 C34 H34 119.4 . .
C34 C35 C36 115.4(7) . .
C34 C35 C38 126.3(7) . .
C36 C35 C38 118.3(7) . .
C37 C36 C35 120.1(7) . .
C37 C36 H36 120.0 . .
C35 C36 H36 120.0 . .
N3 C37 C36 124.1(7) . .
N3 C37 H37 118.0 . .
C36 C37 H37 118.0 . .
C35 C38 C39 117.3(7) . .
C35 C38 H38A 108.0 . .
C39 C38 H38A 108.0 . .
C35 C38 H38B 108.0 . .
C39 C38 H38B 108.0 . .
H38A C38 H38B 107.2 . .
C38 C39 C40 109.6(6) . .
C38 C39 H39A 109.8 . .
C40 C39 H39A 109.8 . .
C38 C39 H39B 109.8 . .
C40 C39 H39B 109.8 . .
H39A C39 H39B 108.2 . .
C43 C40 C39 118.2(7) . .
C43 C40 H40A 107.7 . .
C39 C40 H40A 107.7 . .
C43 C40 H40B 107.7 . .
C39 C40 H40B 107.7 . .
H40A C40 H40B 107.1 . .
N4 C41 C42 123.1(7) . .
N4 C41 H41 118.5 . .
C42 C41 H41 118.5 . .
C43 C42 C41 120.8(7) . .
C43 C42 H42 119.6 . .
C41 C42 H42 119.6 . .
C44 C43 C42 115.4(7) . .
C44 C43 C40 120.1(7) . .
C42 C43 C40 124.2(7) . .
C43 C44 C45 121.0(8) . .
C43 C44 H44 119.5 . .
C45 C44 H44 119.5 . .
N4 C45 C44 124.5(8) . .
N4 C45 H45 117.7 . .
C44 C45 H45 117.7 . .
N5 C46 C47 123.3(8) . .
N5 C46 H46 118.3 . .
C47 C46 H46 118.3 . .
C46 C47 C48 121.0(8) . .
C46 C47 H47 119.5 . .
C48 C47 H47 119.5 . .
C47 C48 C49 115.9(8) . .
C47 C48 C51 121.1(9) . .
C49 C48 C51 122.8(9) . .
C50 C49 C48 121.4(8) . .
C50 C49 H49 119.3 . .
C48 C49 H49 119.3 . .
N5 C50 C49 122.2(8) . .
N5 C50 H50 118.9 . .
C49 C50 H50 118.9 . .
C52 C51 C48 121.9(13) . .
C52 C51 C52 52.7(13) . 3_575
C48 C51 C52 101.4(9) . 3_575
C52 C51 H51A 109.8 . .
C48 C51 H51A 105.8 . .
C52 C51 H51A 152.8 3_575 .
C52 C51 H51B 105.7 . .
C48 C51 H51B 106.1 . .
C52 C51 H51B 65.7 3_575 .
H51A C51 H51B 106.6 . .
C51 C52 C52 82.9(16) . 3_575
C51 C52 C51 112.8(14) . 3_575
C52 C52 C51 44.4(9) 3_575 3_575
C51 C52 H52A 108.0 . .
C52 C52 H52A 100.9 3_575 .
C51 C52 H52A 61.3 3_575 .
C51 C52 H52B 107.1 . .
C52 C52 H52B 142.3 3_575 .
C51 C52 H52B 139.9 3_575 .
H52A C52 H52B 109.7 . .
N6 C53 C54 124.0(8) . .
N6 C53 H53 118.0 . .
C54 C53 H53 118.0 . .
C55 C54 C53 119.8(9) . .
C55 C54 H54 120.1 . .
C53 C54 H54 120.1 . .
C54 C55 C56 116.2(8) . .
C54 C55 C58 120.6(9) . .
C56 C55 C58 123.1(9) . .
C57 C56 C55 120.8(8) . .
C57 C56 H56 119.6 . .
C55 C56 H56 119.6 . .
N6 C57 C56 122.6(8) . .
N6 C57 H57 118.7 . .
C56 C57 H57 118.7 . .
C59 C58 C55 112.0(13) . .
C59 C58 C59 42.8(15) . 3_675
C55 C58 C59 103.1(11) . 3_675
C59 C58 H58A 110.3 . .
C55 C58 H58A 108.5 . .
C59 C58 H58A 145.6 3_675 .
C59 C58 H58B 110.5 . .
C55 C58 H58B 107.5 . .
C59 C58 H58B 74.4 3_675 .
H58A C58 H58B 107.9 . .
C59 C59 C58 85(2) 3_675 .
C59 C59 C58 52.3(16) 3_675 3_675
C58 C59 C58 115.3(15) . 3_675
C59 C59 H59A 95.1 3_675 .
C58 C59 H59A 107.1 . .
C58 C59 H59A 47.0 3_675 .
C59 C59 H59B 144.4 3_675 .
C58 C59 H59B 110.5 . .
C58 C59 H59B 133.0 3_675 .
H59A C59 H59B 109.6 . .

loop_
_geom_bond_atom_site_label_1
_geom_bond_atom_site_label_2
_geom_bond_distance
_geom_bond_site_symmetry_2
Ni1 O1 2.035(5) .
Ni1 O7 2.062(5) 7_565
Ni1 O9 2.120(5) .
Ni1 N3 2.125(6) .
Ni1 N5 2.130(6) .
Ni1 N1 2.144(6) .
Ni2 O6 2.001(5) .
Ni2 N6 2.093(6) .
Ni2 O3 2.123(5) .
Ni2 N2 2.121(6) 6_456
Ni2 O4 2.146(5) .
Ni2 N4 2.181(6) 6_466
Ni2 C8 2.435(7) .
O1 C7 1.261(8) .
O2 C7 1.244(8) .
O3 C8 1.265(8) .
O4 C8 1.248(8) .
O5 C16 1.230(9) .
O6 C16 1.275(9) .
O7 C17 1.262(8) .
O7 Ni1 2.062(5) 7_564
O8 C17 1.238(8) .
O9 H1W 0.8465 .
O9 H2W 0.8478 .
O10 H3W 0.8481 .
O10 H4W 0.8454 .
F1 C9 1.302(12) .
F2 C9 1.383(14) .
F3 C9 1.249(12) .
N1 C19 1.336(9) .
N1 C23 1.337(8) .
N3 C33 1.335(8) .
N3 C37 1.336(8) .
N4 C41 1.325(9) .
N4 C45 1.331(10) .
N4 Ni2 2.181(6) 8_656
N5 C46 1.335(8) .
N5 C50 1.369(9) .
N6 C53 1.332(10) .
N6 C57 1.339(9) .
C1 C6 1.381(9) .
C1 C2 1.390(9) .
C1 C7 1.506(10) .
C2 C3 1.370(9) .
C2 C8 1.512(9) .
C3 C4 1.354(10) .
C3 H3 0.9300 .
C4 C5 1.384(11) .
C4 C9 1.482(13) .
C5 C6 1.367(10) .
C5 H5 0.9300 .
C6 H6 0.9300 .
C10 C11 1.376(9) .
C10 C15 1.380(10) .
C10 C16 1.513(10) .
C11 C12 1.394(10) .
C11 C17 1.501(10) .
C12 C13 1.374(12) .
C12 H12 0.9300 .
C13 C14 1.386(12) .
C13 C18 1.459(14) .
C18' F6' 1.23(4) .
C18' F4' 1.40(4) .
C18' F5' 1.44(5) .
C18' C14 1.45(4) .
F4' F5' 1.61(4) 6_465
F5' F4' 1.61(4) 8_655
C14 C15 1.399(11) .
C18 F6 1.305(14) .
C18 F4 1.306(13) .
C18 F5 1.341(15) .
C15 H15 0.9300 .
C19 C20 1.394(11) .
C19 H19 0.9300 .
C20 C21 1.385(12) .
C20 H20 0.9300 .
C21 C22 1.370(11) .
C21 C24 1.538(11) .
C22 C23 1.367(10) .
C22 H22 0.9300 .
C23 H23 0.9300 .
C24 C25 1.482(11) .
C24 H24A 0.9700 .
C24 H24B 0.9700 .
C25 C26 1.520(11) .
C25 H25A 0.9700 .
C25 H25B 0.9700 .
C26 C29 1.506(10) .
C26 H26A 0.9700 .
C26 H26B 0.9700 .
C27 N2 1.353(8) .
C27 C28 1.376(10) .
C27 H27 0.9300 .
C28 C29 1.385(10) .
C28 H28 0.9300 .
C29 C30 1.382(10) .
C30 C31 1.374(10) .
C30 H30 0.9300 .
C31 N2 1.330(9) .
C31 H31 0.9300 .
N2 Ni2 2.121(6) 8_556
C33 C34 1.364(9) .
C33 H33 0.9300 .
C34 C35 1.383(10) .
C34 H34 0.9300 .
C35 C36 1.390(10) .
C35 C38 1.514(10) .
C36 C37 1.362(9) .
C36 H36 0.9300 .
C37 H37 0.9300 .
C38 C39 1.523(10) .
C38 H38A 0.9700 .
C38 H38B 0.9700 .
C39 C40 1.526(9) .
C39 H39A 0.9700 .
C39 H39B 0.9700 .
C40 C43 1.503(10) .
C40 H40A 0.9700 .
C40 H40B 0.9700 .
C41 C42 1.400(10) .
C41 H41 0.9300 .
C42 C43 1.376(10) .
C42 H42 0.9300 .
C43 C44 1.353(10) .
C44 C45 1.377(10) .
C44 H44 0.9300 .
C45 H45 0.9300 .
C46 C47 1.368(10) .
C46 H46 0.9300 .
C47 C48 1.378(11) .
C47 H47 0.9300 .
C48 C49 1.373(11) .
C48 C51 1.498(12) .
C49 C50 1.368(10) .
C49 H49 0.9300 .
C50 H50 0.9300 .
C51 C52 1.262(18) .
C51 C52 1.791(18) 3_575
C51 H51A 0.9564 .
C51 H51B 0.9570 .
C52 C52 1.44(3) 3_575
C52 C51 1.791(18) 3_575
C52 H52A 0.9577 .
C52 H52B 0.9568 .
C53 C54 1.373(11) .
C53 H53 0.9300 .
C54 C55 1.374(12) .
C54 H54 0.9300 .
C55 C56 1.390(12) .
C55 C58 1.510(13) .
C56 C57 1.366(11) .
C56 H56 0.9300 .
C57 H57 0.9300 .
C58 C59 1.36(2) .
C58 C59 1.71(2) 3_675
C58 H58A 0.9566 .
C58 H58B 0.9569 .
C59 C59 1.17(4) 3_675
C59 C58 1.71(2) 3_675
C59 H59A 0.9576 .
C59 H59B 0.9566 .

loop_
_geom_hbond_atom_site_label_D
_geom_hbond_atom_site_label_H
_geom_hbond_atom_site_label_A
_geom_hbond_distance_DH
_geom_hbond_distance_HA
_geom_hbond_distance_DA
_geom_hbond_angle_DHA
_geom_hbond_site_symmetry_A
O10 H4W O8 0.85 1.93 2.773(9) 176.2 .
O10 H3W O3 0.85 2.04 2.881(8) 175.1 8_656
O9 H2W O2 0.85 1.90 2.691(6) 154.2 .
O9 H1W O5 0.85 1.99 2.766(7) 151.0 7_565

loop_
_geom_torsion_atom_site_label_1
_geom_torsion_atom_site_label_2
_geom_torsion_atom_site_label_3
_geom_torsion_atom_site_label_4
_geom_torsion
_geom_torsion_site_symmetry_1
_geom_torsion_site_symmetry_4
O7 Ni1 O1 C7 -151(2) 7_565 .
O9 Ni1 O1 C7 -19.2(6) . .
N3 Ni1 O1 C7 68.9(6) . .
N5 Ni1 O1 C7 159.6(6) . .
N1 Ni1 O1 C7 -108.0(6) . .
O6 Ni2 O3 C8 10.7(12) . .
N6 Ni2 O3 C8 168.5(4) . .
N2 Ni2 O3 C8 -101.3(4) 6_456 .
O4 Ni2 O3 C8 -5.8(3) . .
N4 Ni2 O3 C8 78.5(4) 6_466 .
O6 Ni2 O4 C8 -170.7(4) . .
N6 Ni2 O4 C8 -11.8(8) . .
O3 Ni2 O4 C8 5.8(4) . .
N2 Ni2 O4 C8 94.1(4) 6_456 .
N4 Ni2 O4 C8 -81.9(4) 6_466 .
N6 Ni2 O6 C16 -163.9(7) . .
O3 Ni2 O6 C16 -5.7(14) . .
N2 Ni2 O6 C16 106.0(7) 6_456 .
O4 Ni2 O6 C16 9.4(7) . .
N4 Ni2 O6 C16 -72.8(7) 6_466 .
C8 Ni2 O6 C16 2.5(8) . .
O1 Ni1 N1 C19 55.8(6) . .
O7 Ni1 N1 C19 -127.1(6) 7_565 .
O9 Ni1 N1 C19 -32.9(6) . .
N3 Ni1 N1 C19 -7(4) . .
N5 Ni1 N1 C19 143.8(6) . .
O1 Ni1 N1 C23 -123.8(6) . .
O7 Ni1 N1 C23 53.3(6) 7_565 .
O9 Ni1 N1 C23 147.5(6) . .
N3 Ni1 N1 C23 173(4) . .
N5 Ni1 N1 C23 -35.8(6) . .
O1 Ni1 N3 C33 23.0(6) . .
O7 Ni1 N3 C33 -154.3(6) 7_565 .
O9 Ni1 N3 C33 111.4(6) . .
N5 Ni1 N3 C33 -65.3(6) . .
N1 Ni1 N3 C33 86(4) . .
O1 Ni1 N3 C37 -153.7(5) . .
O7 Ni1 N3 C37 29.1(6) 7_565 .
O9 Ni1 N3 C37 -65.2(5) . .
N5 Ni1 N3 C37 118.0(6) . .
N1 Ni1 N3 C37 -91(4) . .
O1 Ni1 N5 C46 -6.9(6) . .
O7 Ni1 N5 C46 176.4(6) 7_565 .
O9 Ni1 N5 C46 13(4) . .
N3 Ni1 N5 C46 86.2(6) . .
N1 Ni1 N5 C46 -92.1(6) . .
O1 Ni1 N5 C50 172.0(6) . .
O7 Ni1 N5 C50 -4.7(5) 7_565 .
O9 Ni1 N5 C50 -169(3) . .
N3 Ni1 N5 C50 -94.9(6) . .
N1 Ni1 N5 C50 86.8(6) . .
O6 Ni2 N6 C53 170.3(6) . .
O3 Ni2 N6 C53 -5.3(6) . .
N2 Ni2 N6 C53 -96.4(6) 6_456 .
O4 Ni2 N6 C53 10.4(10) . .
N4 Ni2 N6 C53 79.1(6) 6_466 .
C8 Ni2 N6 C53 2.5(7) . .
O6 Ni2 N6 C57 -4.9(6) . .
O3 Ni2 N6 C57 179.5(6) . .
N2 Ni2 N6 C57 88.5(6) 6_456 .
O4 Ni2 N6 C57 -164.7(6) . .
N4 Ni2 N6 C57 -96.1(6) 6_466 .
C8 Ni2 N6 C57 -172.7(5) . .
C6 C1 C2 C3 1.3(10) . .
C7 C1 C2 C3 178.6(7) . .
C6 C1 C2 C8 172.8(7) . .
C7 C1 C2 C8 -9.9(10) . .
C1 C2 C3 C4 1.0(11) . .
C8 C2 C3 C4 -171.0(7) . .
C2 C3 C4 C5 -2.9(13) . .
C2 C3 C4 C9 178.0(9) . .
C3 C4 C5 C6 2.5(13) . .
C9 C4 C5 C6 -178.3(9) . .
C4 C5 C6 C1 -0.3(12) . .
C2 C1 C6 C5 -1.6(11) . .
C7 C1 C6 C5 -179.0(7) . .
Ni1 O1 C7 O2 -4.1(11) . .
Ni1 O1 C7 C1 174.9(4) . .
C6 C1 C7 O2 142.9(7) . .
C2 C1 C7 O2 -34.4(10) . .
C6 C1 C7 O1 -36.1(9) . .
C2 C1 C7 O1 146.6(7) . .
Ni2 O4 C8 O3 -10.2(6) . .
Ni2 O4 C8 C2 161.7(5) . .
Ni2 O3 C8 O4 10.3(6) . .
Ni2 O3 C8 C2 -161.8(5) . .
C3 C2 C8 O4 -69.5(8) . .
C1 C2 C8 O4 118.8(7) . .
C3 C2 C8 O3 102.7(8) . .
C1 C2 C8 O3 -69.0(8) . .
C3 C2 C8 Ni2 23(2) . .
C1 C2 C8 Ni2 -148.4(17) . .
O6 Ni2 C8 O4 13.1(5) . .
N6 Ni2 C8 O4 175.0(3) . .
O3 Ni2 C8 O4 -170.1(6) . .
N2 Ni2 C8 O4 -89.2(4) 6_456 .
N4 Ni2 C8 O4 93.0(4) 6_466 .
O6 Ni2 C8 O3 -176.8(3) . .
N6 Ni2 C8 O3 -14.9(5) . .
N2 Ni2 C8 O3 80.9(4) 6_456 .
O4 Ni2 C8 O3 170.1(6) . .
N4 Ni2 C8 O3 -96.9(4) 6_466 .
O6 Ni2 C8 C2 -89(2) . .
N6 Ni2 C8 C2 73(2) . .
O3 Ni2 C8 C2 88(2) . .
N2 Ni2 C8 C2 169(2) 6_456 .
O4 Ni2 C8 C2 -102(2) . .
N4 Ni2 C8 C2 -9(2) 6_466 .
C3 C4 C9 F3 -12.9(17) . .
C5 C4 C9 F3 168.0(11) . .
C3 C4 C9 F1 -146.8(10) . .
C5 C4 C9 F1 34.1(15) . .
C3 C4 C9 F2 99.2(11) . .
C5 C4 C9 F2 -79.9(12) . .
C15 C10 C11 C12 -0.9(11) . .
C16 C10 C11 C12 -177.1(7) . .
C15 C10 C11 C17 -179.3(7) . .
C16 C10 C11 C17 4.5(11) . .
C10 C11 C12 C13 -0.6(11) . .
C17 C11 C12 C13 177.8(7) . .
C11 C12 C13 C14 2.1(13) . .
C11 C12 C13 C18 -178.5(9) . .
F6' C18' F4' F5' 38(4) . 6_465
F5' C18' F4' F5' 139(2) . 6_465
C14 C18' F4' F5' -96(4) . 6_465
F6' C18' F5' F4' 52(3) . 8_655
F4' C18' F5' F4' -62(3) . 8_655
C14 C18' F5' F4' 173(3) . 8_655
C12 C13 C14 C15 -2.0(15) . .
C18 C13 C14 C15 178.6(10) . .
C12 C13 C14 C18' 163(2) . .
C18 C13 C14 C18' -17(3) . .
F6' C18' C14 C13 76(5) . .
F4' C18' C14 C13 -150(3) . .
F5' C18' C14 C13 -37(4) . .
F6' C18' C14 C15 -119(3) . .
F4' C18' C14 C15 14(5) . .
F5' C18' C14 C15 128(2) . .
C12 C13 C18 F6 122.5(12) . .
C14 C13 C18 F6 -58.1(16) . .
C12 C13 C18 F4 -118.4(12) . .
C14 C13 C18 F4 61.0(14) . .
C12 C13 C18 F5 2.8(16) . .
C14 C13 C18 F5 -177.8(10) . .
C11 C10 C15 C14 0.9(13) . .
C16 C10 C15 C14 177.3(9) . .
C13 C14 C15 C10 0.5(15) . .
C18' C14 C15 C10 -164(3) . .
Ni2 O6 C16 O5 -11.7(12) . .
Ni2 O6 C16 C10 167.8(4) . .
C11 C10 C16 O5 -121.0(8) . .
C15 C10 C16 O5 62.7(10) . .
C11 C10 C16 O6 59.5(10) . .
C15 C10 C16 O6 -116.7(8) . .
Ni1 O7 C17 O8 -127.8(7) 7_564 .
Ni1 O7 C17 C11 54.0(9) 7_564 .
C10 C11 C17 O8 -124.0(8) . .
C12 C11 C17 O8 57.6(10) . .
C10 C11 C17 O7 54.3(9) . .
C12 C11 C17 O7 -124.0(7) . .
C23 N1 C19 C20 -1.7(12) . .
Ni1 N1 C19 C20 178.7(6) . .
N1 C19 C20 C21 0.4(14) . .
C19 C20 C21 C22 1.4(13) . .
C19 C20 C21 C24 -178.4(8) . .
C20 C21 C22 C23 -2.0(12) . .
C24 C21 C22 C23 177.9(8) . .
C19 N1 C23 C22 1.2(11) . .
Ni1 N1 C23 C22 -179.2(6) . .
C21 C22 C23 N1 0.7(12) . .
C22 C21 C24 C25 101.7(11) . .
C20 C21 C24 C25 -78.5(12) . .
C21 C24 C25 C26 174.1(8) . .
C24 C25 C26 C29 67.9(11) . .
N2 C27 C28 C29 0.2(11) . .
C27 C28 C29 C30 -1.8(11) . .
C27 C28 C29 C26 174.7(7) . .
C25 C26 C29 C30 -113.9(9) . .
C25 C26 C29 C28 69.9(10) . .
C28 C29 C30 C31 1.7(11) . .
C26 C29 C30 C31 -174.8(7) . .
C29 C30 C31 N2 0.1(12) . .
C30 C31 N2 C27 -1.8(11) . .
C30 C31 N2 Ni2 175.8(6) . 8_556
C28 C27 N2 C31 1.7(10) . .
C28 C27 N2 Ni2 -176.0(5) . 8_556
C37 N3 C33 C34 0.3(11) . .
Ni1 N3 C33 C34 -176.4(6) . .
N3 C33 C34 C35 -0.9(12) . .
C33 C34 C35 C36 2.2(11) . .
C33 C34 C35 C38 -179.0(8) . .
C34 C35 C36 C37 -3.1(11) . .
C38 C35 C36 C37 178.0(7) . .
C33 N3 C37 C36 -1.3(11) . .
Ni1 N3 C37 C36 175.6(6) . .
C35 C36 C37 N3 2.8(12) . .
C34 C35 C38 C39 -49.5(12) . .
C36 C35 C38 C39 129.3(8) . .
C35 C38 C39 C40 -175.7(8) . .
C38 C39 C40 C43 -178.4(8) . .
C45 N4 C41 C42 -0.7(11) . .
Ni2 N4 C41 C42 174.4(6) 8_656 .
N4 C41 C42 C43 1.1(13) . .
C41 C42 C43 C44 -1.1(12) . .
C41 C42 C43 C40 -174.7(8) . .
C39 C40 C43 C44 152.6(8) . .
C39 C40 C43 C42 -34.0(13) . .
C42 C43 C44 C45 0.7(12) . .
C40 C43 C44 C45 174.7(8) . .
C41 N4 C45 C44 0.3(12) . .
Ni2 N4 C45 C44 -175.0(6) 8_656 .
C43 C44 C45 N4 -0.4(14) . .
C50 N5 C46 C47 -1.9(11) . .
Ni1 N5 C46 C47 177.1(6) . .
N5 C46 C47 C48 1.8(12) . .
C46 C47 C48 C49 -1.6(12) . .
C46 C47 C48 C51 -178.6(8) . .
C47 C48 C49 C50 1.7(12) . .
C51 C48 C49 C50 178.7(9) . .
C46 N5 C50 C49 1.9(11) . .
Ni1 N5 C50 C49 -177.1(6) . .
C48 C49 C50 N5 -1.9(13) . .
C47 C48 C51 C52 39.6(17) . .
C49 C48 C51 C52 -137.2(13) . .
C47 C48 C51 C52 92.6(10) . 3_575
C49 C48 C51 C52 -84.2(11) . 3_575
C48 C51 C52 C52 79.5(12) . 3_575
C48 C51 C52 C51 113.0(15) . 3_575
C52 C51 C52 C51 33.5(12) 3_575 3_575
C57 N6 C53 C54 -0.1(12) . .
Ni2 N6 C53 C54 -175.5(7) . .
N6 C53 C54 C55 -1.0(14) . .
C53 C54 C55 C56 1.0(13) . .
C53 C54 C55 C58 -178.4(9) . .
C54 C55 C56 C57 0.0(12) . .
C58 C55 C56 C57 179.4(9) . .
C53 N6 C57 C56 1.2(11) . .
Ni2 N6 C57 C56 176.5(6) . .
C55 C56 C57 N6 -1.2(12) . .
C54 C55 C58 C59 -133.8(12) . .
C56 C55 C58 C59 46.8(16) . .
C54 C55 C58 C59 -89.8(12) . 3_675
C56 C55 C58 C59 90.9(12) . 3_675
C55 C58 C59 C59 85.5(13) . 3_675
C55 C58 C59 C58 129.3(15) . 3_675
C59 C58 C59 C58 43.8(13) 3_675 3_675
